data_4079238
loop_
_publ_author_name
'Shaw, Anthony P.'
'Ghosh, Manik Kumer'
'T\"ornroos, Karl W.'
'Wragg, David S.'
'Tilset, Mats'
'Swang, Ole'
'Heyn, Richard H.'
'Jakobsen, S\/oren'

_publ_section_title
;
 Rock &#x2018;n&#x2019; Roll With Gold: Synthesis, Structure, and Dynamics
 of a (bipyridine)AuCl3Complex
;
_journal_issue 20
_journal_name_full Organometallics
_journal_page_first 7093
_journal_paper_doi 10.1021/om300594c
_journal_volume 31
_journal_year 2012
_chemical_formula_moiety 'C14 H16 Au Cl3 N2'
_chemical_formula_sum 'C14 H16 Au Cl3 N2'
_chemical_formula_weight 515.60
_chemical_name_systematic
; 
 ? 
;
_space_group_IT_number 14
_symmetry_cell_setting monoclinic
_symmetry_space_group_name_Hall '-P 2yn'
_symmetry_space_group_name_H-M 'P 1 21/n 1'
_atom_sites_solution_hydrogens geom
_atom_sites_solution_primary direct
_atom_sites_solution_secondary difmap
_audit_creation_method SHELXL-97
_cell_angle_alpha 90.00
_cell_angle_beta 101.9710(10)
_cell_angle_gamma 90.00
_cell_formula_units_Z 4
_cell_length_a 11.8067(11)
_cell_length_b 10.9333(10)
_cell_length_c 12.8322(12)
_cell_measurement_reflns_used 9971
_cell_measurement_temperature 103(2)
_cell_measurement_theta_max 30.54
_cell_measurement_theta_min 2.57
_cell_volume 1620.4(3)
_computing_cell_refinement
;
Bruker (2008). SAINT, version 7.56A, Bruker AXS Inc., Madison, 
Wisconsin, USA.
;
_computing_data_collection
;
Bruker (2008). APEX2, version 2008.5-0, Bruker AXS Inc., Madison, 
Wisconsin, USA.
;
_computing_data_reduction
;
Bruker (2008). SAINT, version 7.56A, Bruker AXS Inc., Madison, 
Wisconsin, USA.
;
_computing_molecular_graphics
;
Brandenburg, K. (2009). DIAMOND. Version 3.2c. Crystal Impact GbR, Bonn, 
Germany.
;
_computing_publication_material
;
Bruker AXS (2008). SHELXTL. Version 2008/1. Bruker AXS Inc., Madison, 
Wisconsin, USA.
;
_computing_structure_refinement
;
Sheldrick, G. M. (2008). Acta Crystallographica, A64, 112-122.
;
_computing_structure_solution
;     
Sheldrick, G. M. (2008). Acta Crystallographica, A64, 112-122.
;
_diffrn_ambient_temperature 103(2)
_diffrn_measured_fraction_theta_full 0.999
_diffrn_measured_fraction_theta_max 0.999
_diffrn_measurement_device_type 'Bruker APEX-II CCD'
_diffrn_measurement_method '\w scans'
_diffrn_radiation_monochromator graphite
_diffrn_radiation_source 'Bruker TXS Rotating anode'
_diffrn_radiation_type MoK\a
_diffrn_radiation_wavelength 0.71073
_diffrn_reflns_av_R_equivalents 0.0335
_diffrn_reflns_av_sigmaI/netI 0.0209
_diffrn_reflns_limit_h_max 16
_diffrn_reflns_limit_h_min -16
_diffrn_reflns_limit_k_max 15
_diffrn_reflns_limit_k_min -15
_diffrn_reflns_limit_l_max 18
_diffrn_reflns_limit_l_min -18
_diffrn_reflns_number 27066
_diffrn_reflns_theta_full 30.54
_diffrn_reflns_theta_max 30.54
_diffrn_reflns_theta_min 2.13
_exptl_absorpt_coefficient_mu 9.564
_exptl_absorpt_correction_T_max 0.4015
_exptl_absorpt_correction_T_min 0.0529
_exptl_absorpt_correction_type numerical
_exptl_absorpt_process_details
;
SADABS version 2008/1, G.M Sheldrick, University of 
G\"ttingen, Germany, 2008.
;
_exptl_crystal_colour brown
_exptl_crystal_density_diffrn 2.113
_exptl_crystal_density_method 'not measured'
_exptl_crystal_description prism
_exptl_crystal_F_000 976
_exptl_crystal_size_max 0.38
_exptl_crystal_size_mid 0.30
_exptl_crystal_size_min 0.08
_refine_diff_density_max 1.226
_refine_diff_density_min -0.968
_refine_diff_density_rms 0.099
_refine_ls_extinction_method none
_refine_ls_goodness_of_fit_ref 1.114
_refine_ls_hydrogen_treatment constr
_refine_ls_matrix_type full
_refine_ls_number_parameters 185
_refine_ls_number_reflns 4953
_refine_ls_number_restraints 0
_refine_ls_restrained_S_all 1.114
_refine_ls_R_factor_all 0.0148
_refine_ls_R_factor_gt 0.0143
_refine_ls_shift/su_max 0.006
_refine_ls_shift/su_mean 0.000
_refine_ls_structure_factor_coef Fsqd
_refine_ls_weighting_details 'calc w=1/[\s^2^(Fo^2^)+(0.0117P)^2^+1.2528P] where P=(Fo^2^+2Fc^2^)/3'
_refine_ls_weighting_scheme calc
_refine_ls_wR_factor_gt 0.0373
_refine_ls_wR_factor_ref 0.0377
_reflns_number_gt 4835
_reflns_number_total 4953
_reflns_threshold_expression I>2\s(I)
_cod_data_source_file om300594c_si_003.cif
_cod_data_source_block compound1
_cod_depositor_comments
;
The following automatic conversions were performed:

'_symmetry_cell_setting' value 'Monoclinic' changed to 'monoclinic'
according to /home/saulius/struct/CIF-dictionaries/cif_core.dic
dictionary named 'cif_core.dic' version 2.4.2 from 2011-04-26.

Automatic conversion script
Id: cif_fix_values 1891 2012-01-12 08:04:46Z andrius 
;
_cod_original_sg_symbol_H-M P2(1)/n
_cod_database_code 4079238

loop_
_symmetry_equiv_pos_as_xyz
'x, y, z'
'-x+1/2, y+1/2, -z+1/2'
'-x, -y, -z'
'x-1/2, -y-1/2, z-1/2'

loop_
_atom_site_label
_atom_site_type_symbol
_atom_site_fract_x
_atom_site_fract_y
_atom_site_fract_z
_atom_site_U_iso_or_equiv
_atom_site_adp_type
_atom_site_occupancy
_atom_site_symmetry_multiplicity
_atom_site_calc_flag
_atom_site_refinement_flags
Au1 Au 0.767796(5) 0.741521(5) 0.057018(5) 0.01195(3) Uani 1 1 d .
Cl1 Cl 0.63223(4) 0.81021(4) -0.08615(3) 0.02113(8) Uani 1 1 d .
Cl2 Cl 0.91073(4) 0.83785(4) -0.00506(3) 0.02003(8) Uani 1 1 d .
Cl3 Cl 0.89652(4) 0.68444(4) 0.20853(3) 0.01843(8) Uani 1 1 d .
N1 N 0.64095(12) 0.65716(12) 0.11903(11) 0.0135(2) Uani 1 1 d .
N2 N 0.75542(12) 0.51881(13) -0.01148(11) 0.0141(2) Uani 1 1 d .
C1 C 0.62302(14) 0.53412(14) 0.10870(12) 0.0128(3) Uani 1 1 d .
C2 C 0.54056(14) 0.47935(15) 0.15622(13) 0.0149(3) Uani 1 1 d .
H2A H 0.5264 0.3941 0.1468 0.018 Uiso 1 1 calc R
C3 C 0.47821(14) 0.54644(15) 0.21739(13) 0.0152(3) Uani 1 1 d .
C4 C 0.49948(15) 0.67167(16) 0.22651(14) 0.0183(3) Uani 1 1 d .
H4A H 0.4585 0.7204 0.2676 0.022 Uiso 1 1 calc R
C5 C 0.57992(16) 0.72612(16) 0.17625(15) 0.0172(3) Uani 1 1 d .
C6 C 0.39497(15) 0.48311(17) 0.27265(14) 0.0193(3) Uani 1 1 d .
H6A H 0.3589 0.4145 0.2289 0.029 Uiso 1 1 calc R
H6B H 0.3350 0.5409 0.2834 0.029 Uiso 1 1 calc R
H6C H 0.4365 0.4525 0.3418 0.029 Uiso 1 1 calc R
C7 C 0.60226(18) 0.86118(17) 0.18506(17) 0.0248(4) Uani 1 1 d .
H7A H 0.6854 0.8758 0.2094 0.037 Uiso 1 1 calc R
H7B H 0.5605 0.8965 0.2363 0.037 Uiso 1 1 calc R
H7C H 0.5755 0.8995 0.1153 0.037 Uiso 1 1 calc R
C8 C 0.69171(14) 0.45873(14) 0.04717(12) 0.0130(3) Uani 1 1 d .
C9 C 0.81848(14) 0.45452(15) -0.06828(13) 0.0154(3) Uani 1 1 d .
C10 C 0.81829(15) 0.32746(16) -0.06874(14) 0.0193(3) Uani 1 1 d .
H10A H 0.8625 0.2841 -0.1107 0.023 Uiso 1 1 calc R
C11 C 0.7533(2) 0.26367(16) -0.00771(18) 0.0226(4) Uani 1 1 d .
C12 C 0.68891(16) 0.33160(15) 0.05149(14) 0.0190(3) Uani 1 1 d .
H12A H 0.6436 0.2915 0.0943 0.023 Uiso 1 1 calc R
C13 C 0.88968(16) 0.52660(17) -0.13100(15) 0.0220(3) Uani 1 1 d .
H13A H 0.8487 0.6022 -0.1570 0.033 Uiso 1 1 calc R
H13B H 0.9022 0.4778 -0.1917 0.033 Uiso 1 1 calc R
H13C H 0.9646 0.5469 -0.0852 0.033 Uiso 1 1 calc R
C14 C 0.7521(2) 0.12630(19) -0.0040(2) 0.0419(6) Uani 1 1 d .
H14A H 0.7191 0.0994 0.0562 0.063 Uiso 1 1 calc R
H14B H 0.8314 0.0954 0.0046 0.063 Uiso 1 1 calc R
H14C H 0.7049 0.0946 -0.0705 0.063 Uiso 1 1 calc R

loop_
_atom_site_aniso_label
_atom_site_aniso_U_11
_atom_site_aniso_U_22
_atom_site_aniso_U_33
_atom_site_aniso_U_23
_atom_site_aniso_U_13
_atom_site_aniso_U_12
Au1 0.01342(4) 0.00968(3) 0.01263(4) -0.00029(2) 0.00241(3) -0.00040(2)
Cl1 0.02167(19) 0.01730(18) 0.02086(18) 0.00403(14) -0.00384(15) -0.00102(14)
Cl2 0.01988(18) 0.01860(18) 0.02246(19) 0.00256(14) 0.00635(15) -0.00459(14)
Cl3 0.01898(17) 0.01964(18) 0.01497(16) -0.00030(13) -0.00035(13) 0.00249(14)
N1 0.0142(6) 0.0118(6) 0.0154(6) -0.0006(5) 0.0047(5) 0.0001(5)
N2 0.0147(6) 0.0127(6) 0.0154(6) -0.0007(5) 0.0046(5) 0.0000(5)
C1 0.0149(7) 0.0114(6) 0.0121(6) -0.0005(5) 0.0028(5) 0.0014(5)
C2 0.0163(7) 0.0138(7) 0.0152(7) -0.0004(5) 0.0047(6) 0.0003(5)
C3 0.0148(7) 0.0183(7) 0.0127(6) 0.0008(6) 0.0034(5) 0.0011(5)
C4 0.0189(7) 0.0185(8) 0.0189(7) -0.0033(6) 0.0075(6) 0.0025(6)
C5 0.0190(8) 0.0136(7) 0.0199(8) -0.0031(6) 0.0057(6) 0.0014(6)
C6 0.0192(8) 0.0228(8) 0.0179(7) 0.0005(6) 0.0082(6) -0.0011(6)
C7 0.0311(9) 0.0136(8) 0.0338(10) -0.0066(7) 0.0166(8) -0.0010(7)
C8 0.0151(7) 0.0115(7) 0.0128(6) -0.0017(5) 0.0036(5) 0.0008(5)
C9 0.0148(7) 0.0161(7) 0.0160(7) -0.0012(6) 0.0052(6) 0.0000(5)
C10 0.0200(8) 0.0163(8) 0.0238(8) -0.0034(6) 0.0096(6) 0.0022(6)
C11 0.0299(10) 0.0117(7) 0.0298(10) -0.0018(6) 0.0142(8) 0.0014(6)
C12 0.0256(8) 0.0120(7) 0.0227(8) 0.0010(6) 0.0124(7) 0.0004(6)
C13 0.0220(8) 0.0210(8) 0.0267(9) -0.0018(7) 0.0137(7) -0.0020(6)
C14 0.0639(16) 0.0122(9) 0.0632(16) -0.0014(9) 0.0446(14) 0.0027(9)

loop_
_atom_type_symbol
_atom_type_description
_atom_type_scat_dispersion_real
_atom_type_scat_dispersion_imag
_atom_type_scat_source
C C 0.0033 0.0016 'International Tables Vol C Tables 4.2.6.8 and 6.1.1.4'
H H 0.0000 0.0000 'International Tables Vol C Tables 4.2.6.8 and 6.1.1.4'
N N 0.0061 0.0033 'International Tables Vol C Tables 4.2.6.8 and 6.1.1.4'
Cl Cl 0.1484 0.1585 'International Tables Vol C Tables 4.2.6.8 and 6.1.1.4'
Au Au -2.0133 8.8022 'International Tables Vol C Tables 4.2.6.8 and 6.1.1.4'

loop_
_geom_angle_atom_site_label_1
_geom_angle_atom_site_label_2
_geom_angle_atom_site_label_3
_geom_angle
N1 Au1 Cl2 177.75(4)
N1 Au1 Cl3 87.57(4)
Cl2 Au1 Cl3 90.779(17)
N1 Au1 Cl1 90.78(4)
Cl2 Au1 Cl1 90.748(17)
Cl3 Au1 Cl1 175.155(15)
N1 Au1 N2 73.39(5)
Cl2 Au1 N2 108.17(3)
Cl3 Au1 N2 90.73(3)
Cl1 Au1 N2 93.16(3)
C5 N1 C1 120.72(15)
C5 N1 Au1 118.10(11)
C1 N1 Au1 121.07(11)
C8 N2 C9 119.12(14)
C8 N2 Au1 105.63(10)
C9 N2 Au1 132.80(11)
N1 C1 C2 119.47(14)
N1 C1 C8 120.39(14)
C2 C1 C8 120.14(14)
C1 C2 C3 121.47(15)
C1 C2 H2A 119.3
C3 C2 H2A 119.3
C2 C3 C4 117.29(15)
C2 C3 C6 120.00(15)
C4 C3 C6 122.69(15)
C5 C4 C3 120.77(16)
C5 C4 H4A 119.6
C3 C4 H4A 119.6
N1 C5 C4 120.25(16)
N1 C5 C7 118.83(16)
C4 C5 C7 120.91(16)
C3 C6 H6A 109.5
C3 C6 H6B 109.5
H6A C6 H6B 109.5
C3 C6 H6C 109.5
H6A C6 H6C 109.5
H6B C6 H6C 109.5
C5 C7 H7A 109.5
C5 C7 H7B 109.5
H7A C7 H7B 109.5
C5 C7 H7C 109.5
H7A C7 H7C 109.5
H7B C7 H7C 109.5
N2 C8 C12 122.16(15)
N2 C8 C1 117.13(14)
C12 C8 C1 120.71(14)
N2 C9 C10 121.66(15)
N2 C9 C13 116.80(15)
C10 C9 C13 121.53(15)
C9 C10 C11 119.95(16)
C9 C10 H10A 120.0
C11 C10 H10A 120.0
C10 C11 C12 117.77(16)
C10 C11 C14 121.90(18)
C12 C11 C14 120.33(18)
C8 C12 C11 119.33(16)
C8 C12 H12A 120.3
C11 C12 H12A 120.3
C9 C13 H13A 109.5
C9 C13 H13B 109.5
H13A C13 H13B 109.5
C9 C13 H13C 109.5
H13A C13 H13C 109.5
H13B C13 H13C 109.5
C11 C14 H14A 109.5
C11 C14 H14B 109.5
H14A C14 H14B 109.5
C11 C14 H14C 109.5
H14A C14 H14C 109.5
H14B C14 H14C 109.5

loop_
_geom_bond_atom_site_label_1
_geom_bond_atom_site_label_2
_geom_bond_distance
Au1 N1 2.0546(14)
Au1 Cl2 2.2692(4)
Au1 Cl3 2.2921(4)
Au1 Cl1 2.2981(4)
Au1 N2 2.5826(14)
N1 C5 1.359(2)
N1 C1 1.364(2)
N2 C8 1.341(2)
N2 C9 1.343(2)
C1 C2 1.387(2)
C1 C8 1.492(2)
C2 C3 1.391(2)
C2 H2A 0.9500
C3 C4 1.393(2)
C3 C6 1.496(2)
C4 C5 1.388(3)
C4 H4A 0.9500
C5 C7 1.500(2)
C6 H6A 0.9800
C6 H6B 0.9800
C6 H6C 0.9800
C7 H7A 0.9800
C7 H7B 0.9800
C7 H7C 0.9800
C8 C12 1.392(2)
C9 C10 1.389(2)
C9 C13 1.502(2)
C10 C11 1.392(3)
C10 H10A 0.9500
C11 C12 1.395(3)
C11 C14 1.503(3)
C12 H12A 0.9500
C13 H13A 0.9800
C13 H13B 0.9800
C13 H13C 0.9800
C14 H14A 0.9800
C14 H14B 0.9800
C14 H14C 0.9800

loop_
_geom_torsion_atom_site_label_1
_geom_torsion_atom_site_label_2
_geom_torsion_atom_site_label_3
_geom_torsion_atom_site_label_4
_geom_torsion
Cl3 Au1 N1 C5 92.95(12)
Cl1 Au1 N1 C5 -82.50(12)
N2 Au1 N1 C5 -175.56(14)
Cl3 Au1 N1 C1 -83.16(12)
Cl1 Au1 N1 C1 101.40(12)
N2 Au1 N1 C1 8.33(11)
N1 Au1 N2 C8 -13.06(10)
Cl2 Au1 N2 C8 165.24(9)
Cl3 Au1 N2 C8 74.19(10)
Cl1 Au1 N2 C8 -102.93(10)
N1 Au1 N2 C9 -174.47(16)
Cl2 Au1 N2 C9 3.83(15)
Cl3 Au1 N2 C9 -87.23(15)
Cl1 Au1 N2 C9 95.66(15)
C5 N1 C1 C2 0.7(2)
Au1 N1 C1 C2 176.75(11)
C5 N1 C1 C8 -179.03(15)
Au1 N1 C1 C8 -3.0(2)
N1 C1 C2 C3 -2.2(2)
C8 C1 C2 C3 177.58(14)
C1 C2 C3 C4 1.8(2)
C1 C2 C3 C6 -176.43(15)
C2 C3 C4 C5 0.0(2)
C6 C3 C4 C5 178.15(16)
C1 N1 C5 C4 1.0(3)
Au1 N1 C5 C4 -175.12(13)
C1 N1 C5 C7 -179.76(16)
Au1 N1 C5 C7 4.1(2)
C3 C4 C5 N1 -1.4(3)
C3 C4 C5 C7 179.42(17)
C9 N2 C8 C12 0.2(2)
Au1 N2 C8 C12 -164.28(14)
C9 N2 C8 C1 -179.90(14)
Au1 N2 C8 C1 15.63(15)
N1 C1 C8 N2 -11.2(2)
C2 C1 C8 N2 169.02(15)
N1 C1 C8 C12 168.71(16)
C2 C1 C8 C12 -11.1(2)
C8 N2 C9 C10 0.7(2)
Au1 N2 C9 C10 160.18(13)
C8 N2 C9 C13 -179.00(15)
Au1 N2 C9 C13 -19.6(2)
N2 C9 C10 C11 -1.2(3)
C13 C9 C10 C11 178.52(18)
C9 C10 C11 C12 0.7(3)
C9 C10 C11 C14 -178.8(2)
N2 C8 C12 C11 -0.7(3)
C1 C8 C12 C11 179.43(17)
C10 C11 C12 C8 0.2(3)
C14 C11 C12 C8 179.7(2)
